data_7005367
loop_
_publ_author_name
'Aragoni, M. Carla'
'Arca, Massimiliano'
'Devillanova, Francesco A.'
'Hursthouse, Michael B.'
'Huth, Susanne L.'
'Isaia, Francesco'
'Lippolis, Vito'
'Mancini, Annalisa'
'Soddu, Serena'
'Verani, Gaetano'

_publ_section_title
;
 Investigation into the reactivity of the coordinatively unsaturated
 phosphonodithioato [Ni(MeOpdt)2] towards
 2,4,6-tris(2-pyridyl)-1,3,5-triazine: goals and achievements.
;
_journal_issue 21
_journal_name_full 'Dalton transactions (Cambridge, England : 2003)'
_journal_page_first 2127
_journal_page_last 2134
_journal_paper_doi 10.1039/b701458a
_journal_year 2007
_chemical_formula_sum 'C35 H36 N6 Ni O5 P2 S4'
_chemical_formula_weight 869.59
_chemical_name_systematic
;
?
;
_space_group_IT_number 2
_symmetry_cell_setting triclinic
_symmetry_space_group_name_Hall '-P 1'
_symmetry_space_group_name_H-M 'P -1'
_atom_sites_solution_hydrogens geom
_atom_sites_solution_primary direct
_atom_sites_solution_secondary difmap
_audit_creation_method SHELXL-97
_cell_angle_alpha 96.09(2)
_cell_angle_beta 97.72(2)
_cell_angle_gamma 94.94(3)
_cell_formula_units_Z 2
_cell_length_a 8.967(2)
_cell_length_b 14.267(4)
_cell_length_c 15.313(4)
_cell_measurement_reflns_used 14980
_cell_measurement_temperature 120(2)
_cell_measurement_theta_max 27.48
_cell_measurement_theta_min 2.91
_cell_volume 1920.3(9)
_computing_cell_refinement 'DENZO (Otwinowski & Minor, 1997) & COLLECT (Hooft, 1999)'
_computing_data_collection 'COLLECT (Hooft, 1998)'
_computing_data_reduction 'DENZO (Otwinowski & Minor, 1997) & COLLECT (Hooft, 1999)'
_computing_structure_refinement 'SHELXL-97 (Sheldrick, 1997)'
_diffrn_ambient_temperature 120(2)
_diffrn_measured_fraction_theta_full 0.989
_diffrn_measured_fraction_theta_max 0.989
_diffrn_measurement_device_type 'Bruker-Nonius 95mm CCD camera on \k-goniostat'
_diffrn_measurement_method '\F & \w scans'
_diffrn_radiation_monochromator graphite
_diffrn_radiation_source 'Bruker-Nonius FR591 rotating anode'
_diffrn_radiation_type MoK\a
_diffrn_radiation_wavelength 0.71073
_diffrn_reflns_av_R_equivalents 0.0861
_diffrn_reflns_av_sigmaI/netI 0.1475
_diffrn_reflns_limit_h_max 11
_diffrn_reflns_limit_h_min -11
_diffrn_reflns_limit_k_max 18
_diffrn_reflns_limit_k_min -18
_diffrn_reflns_limit_l_max 19
_diffrn_reflns_limit_l_min -19
_diffrn_reflns_number 26901
_diffrn_reflns_theta_full 27.50
_diffrn_reflns_theta_max 27.50
_diffrn_reflns_theta_min 2.91
_exptl_absorpt_coefficient_mu 0.856
_exptl_absorpt_correction_T_max 0.9915
_exptl_absorpt_correction_T_min 0.8611
_exptl_absorpt_correction_type multi-scan
_exptl_absorpt_process_details 'SADABS V2.10 (Sheldrick, G.M., 2003)'
_exptl_crystal_colour 'pale brown'
_exptl_crystal_density_diffrn 1.504
_exptl_crystal_density_method 'not measured'
_exptl_crystal_description blade
_exptl_crystal_F_000 900
_exptl_crystal_size_max 0.18
_exptl_crystal_size_mid 0.06
_exptl_crystal_size_min 0.01
_refine_diff_density_max 0.509
_refine_diff_density_min -0.456
_refine_diff_density_rms 0.102
_refine_ls_extinction_coef 0.0018(4)
_refine_ls_extinction_expression Fc^*^=kFc[1+0.001xFc^2^\l^3^/sin(2\q)]^-1/4^
_refine_ls_extinction_method SHELXL
_refine_ls_goodness_of_fit_ref 1.016
_refine_ls_hydrogen_treatment mixed
_refine_ls_matrix_type full
_refine_ls_number_parameters 484
_refine_ls_number_reflns 8736
_refine_ls_number_restraints 0
_refine_ls_restrained_S_all 1.016
_refine_ls_R_factor_all 0.1435
_refine_ls_R_factor_gt 0.0745
_refine_ls_shift/su_max 0.000
_refine_ls_shift/su_mean 0.000
_refine_ls_structure_factor_coef Fsqd
_refine_ls_weighting_details 'calc w=1/[\s^2^(Fo^2^)+(0.0432P)^2^+0.2353P] where P=(Fo^2^+2Fc^2^)/3'
_refine_ls_weighting_scheme calc
_refine_ls_wR_factor_gt 0.1090
_refine_ls_wR_factor_ref 0.1250
_reflns_number_gt 5178
_reflns_number_total 8736
_reflns_threshold_expression >2sigma(I)
_cod_data_source_file b701458a.txt
_cod_data_source_block 04slh011
_cod_depositor_comments
;
The following automatic conversions were performed:
'_symmetry_cell_setting' value 'Triclinic' changed to 'triclinic'
according to '/home/saulius/struct/CIF-dictionaries/cif_core.dic'
dictionary named 'cif_core.dic' version 2.4.1 from 2010-06-29.

Automatic conversion script
Id: cif_fix_enum 1527 2010-12-29 10:47:43Z saulius 
;
_cod_original_sg_symbol_H-M P-1
_cod_database_code 7005367

loop_
_symmetry_equiv_pos_as_xyz
'x, y, z'
'-x, -y, -z'

loop_
_atom_site_label
_atom_site_type_symbol
_atom_site_fract_x
_atom_site_fract_y
_atom_site_fract_z
_atom_site_U_iso_or_equiv
_atom_site_adp_type
_atom_site_occupancy
_atom_site_symmetry_multiplicity
_atom_site_calc_flag
_atom_site_refinement_flags
_atom_site_disorder_assembly
_atom_site_disorder_group
C1 C 0.3565(4) 0.2875(3) -0.0922(2) 0.0193(9) Uani 1 1 d . . .
C2 C 0.2420(4) 0.2296(3) -0.1497(3) 0.0227(9) Uani 1 1 d . . .
H2 H 0.2599 0.1674 -0.1718 0.027 Uiso 1 1 calc R . .
C3 C 0.1054(4) 0.2615(3) -0.1742(3) 0.0255(10) Uani 1 1 d . . .
H3 H 0.0290 0.2216 -0.2134 0.031 Uiso 1 1 calc R . .
C4 C 0.0774(4) 0.3520(3) -0.1423(3) 0.0210(9) Uani 1 1 d . . .
C5 C 0.1888(4) 0.4109(3) -0.0859(3) 0.0227(9) Uani 1 1 d . . .
H5 H 0.1703 0.4730 -0.0642 0.027 Uiso 1 1 calc R . .
C6 C 0.3286(4) 0.3778(3) -0.0614(3) 0.0236(10) Uani 1 1 d . . .
H6 H 0.4056 0.4180 -0.0230 0.028 Uiso 1 1 calc R . .
C7 C -0.1003(4) 0.4678(3) -0.1380(3) 0.0287(10) Uani 1 1 d . . .
H7A H -0.2040 0.4755 -0.1637 0.043 Uiso 1 1 calc R . .
H7B H -0.0304 0.5170 -0.1549 0.043 Uiso 1 1 calc R . .
H7C H -0.0927 0.4734 -0.0732 0.043 Uiso 1 1 calc R . .
C8 C 0.7044(4) 0.1837(3) -0.1886(3) 0.0259(10) Uani 1 1 d . . .
H8A H 0.7093 0.1823 -0.2523 0.039 Uiso 1 1 calc R . .
H8B H 0.6962 0.1188 -0.1730 0.039 Uiso 1 1 calc R . .
H8C H 0.7964 0.2192 -0.1549 0.039 Uiso 1 1 calc R . .
C11 C 0.6437(4) 0.4329(3) 0.3350(3) 0.0220(9) Uani 1 1 d . . .
C12 C 0.6491(5) 0.5050(3) 0.2804(3) 0.0350(11) Uani 1 1 d . . .
H12 H 0.7275 0.5099 0.2446 0.042 Uiso 1 1 calc R . .
C13 C 0.5420(5) 0.5695(3) 0.2776(3) 0.0383(12) Uani 1 1 d . . .
H13 H 0.5462 0.6181 0.2398 0.046 Uiso 1 1 calc R . .
C14 C 0.4283(4) 0.5623(3) 0.3308(3) 0.0278(10) Uani 1 1 d . . .
C15 C 0.4218(4) 0.4912(3) 0.3847(3) 0.0295(11) Uani 1 1 d . . .
H15 H 0.3437 0.4860 0.4206 0.035 Uiso 1 1 calc R . .
C16 C 0.5289(4) 0.4276(3) 0.3864(3) 0.0264(10) Uani 1 1 d . . .
H16 H 0.5237 0.3788 0.4239 0.032 Uiso 1 1 calc R . .
C17 C 0.1996(5) 0.6205(3) 0.3687(3) 0.0424(12) Uani 1 1 d . . .
H17A H 0.1381 0.6728 0.3579 0.064 Uiso 1 1 calc R . .
H17B H 0.2332 0.6226 0.4326 0.064 Uiso 1 1 calc R . .
H17C H 0.1392 0.5600 0.3467 0.064 Uiso 1 1 calc R . .
C18 C 1.0533(4) 0.3878(3) 0.4403(3) 0.0324(11) Uani 1 1 d . . .
H18A H 1.1209 0.4386 0.4775 0.049 Uiso 1 1 calc R . .
H18B H 1.1037 0.3622 0.3913 0.049 Uiso 1 1 calc R . .
H18C H 1.0283 0.3373 0.4761 0.049 Uiso 1 1 calc R . .
C21 C 0.5683(4) 0.1014(3) 0.2382(2) 0.0173(9) Uani 1 1 d . . .
C22 C 0.6758(4) -0.0189(3) 0.2959(3) 0.0210(9) Uani 1 1 d . . .
C23 C 0.7897(4) 0.0588(3) 0.1977(3) 0.0182(9) Uani 1 1 d . . .
C24 C 0.9097(4) 0.0784(3) 0.1423(2) 0.0171(9) Uani 1 1 d . . .
C25 C 1.0345(4) 0.0275(3) 0.1431(3) 0.0221(9) Uani 1 1 d . . .
H25 H 1.0474 -0.0219 0.1797 0.026 Uiso 1 1 calc R . .
C26 C 1.1403(4) 0.0514(3) 0.0884(3) 0.0221(9) Uani 1 1 d . . .
H26 H 1.2269 0.0177 0.0862 0.027 Uiso 1 1 calc R . .
C27 C 1.1182(4) 0.1239(3) 0.0378(3) 0.0223(9) Uani 1 1 d . . .
H27 H 1.1897 0.1416 0.0005 0.027 Uiso 1 1 calc R . .
C28 C 0.9907(4) 0.1709(3) 0.0417(2) 0.0211(9) Uani 1 1 d . . .
H28 H 0.9772 0.2215 0.0068 0.025 Uiso 1 1 calc R . .
C29 C 0.4561(4) 0.1698(3) 0.2287(2) 0.0187(9) Uani 1 1 d . . .
C30 C 0.3300(4) 0.1677(3) 0.2723(3) 0.0237(9) Uani 1 1 d . . .
H30 H 0.3120 0.1201 0.3097 0.028 Uiso 1 1 calc R . .
C31 C 0.2316(4) 0.2356(3) 0.2605(3) 0.0260(10) Uani 1 1 d . . .
H31 H 0.1431 0.2349 0.2883 0.031 Uiso 1 1 calc R . .
C32 C 0.2636(4) 0.3046(3) 0.2076(3) 0.0280(10) Uani 1 1 d . . .
H32 H 0.1981 0.3528 0.1993 0.034 Uiso 1 1 calc R . .
C33 C 0.3925(4) 0.3033(3) 0.1665(3) 0.0238(10) Uani 1 1 d . . .
H33 H 0.4135 0.3512 0.1300 0.029 Uiso 1 1 calc R . .
C34 C 0.6749(4) -0.0941(3) 0.3557(3) 0.0234(9) Uani 1 1 d . . .
C35 C 0.5472(4) -0.1198(3) 0.3923(3) 0.0317(11) Uani 1 1 d . . .
H35 H 0.4583 -0.0889 0.3805 0.038 Uiso 1 1 calc R . .
C36 C 0.5509(5) -0.1909(3) 0.4460(3) 0.0430(13) Uani 1 1 d . . .
H36 H 0.4645 -0.2104 0.4719 0.052 Uiso 1 1 calc R . .
C37 C 0.6812(5) -0.2331(3) 0.4616(3) 0.0474(14) Uani 1 1 d . . .
H37 H 0.6880 -0.2819 0.4992 0.057 Uiso 1 1 calc R . .
C38 C 0.8030(5) -0.2035(3) 0.4215(3) 0.0516(14) Uani 1 1 d . . .
H38 H 0.8927 -0.2341 0.4318 0.062 Uiso 1 1 calc R . .
N1 N 0.6790(3) 0.1142(2) 0.1888(2) 0.0172(7) Uani 1 1 d . . .
N2 N 0.5582(3) 0.0330(2) 0.2894(2) 0.0204(8) Uani 1 1 d . . .
N3 N 0.7969(3) -0.0075(2) 0.2523(2) 0.0195(7) Uani 1 1 d . . .
N4 N 0.8859(3) 0.1492(2) 0.0919(2) 0.0185(7) Uani 1 1 d . . .
N5 N 0.4882(3) 0.2367(2) 0.1765(2) 0.0195(7) Uani 1 1 d . . .
N6 N 0.8022(4) -0.1350(2) 0.3697(2) 0.0353(9) Uani 1 1 d . . .
O1 O 0.5742(3) 0.22924(18) -0.16757(17) 0.0238(6) Uani 1 1 d . . .
O2 O -0.0622(3) 0.37687(19) -0.17025(18) 0.0287(7) Uani 1 1 d . . .
O3 O 0.9186(3) 0.42453(18) 0.40543(18) 0.0258(7) Uani 1 1 d . . .
O4 O 0.3286(3) 0.6293(2) 0.3235(2) 0.0356(8) Uani 1 1 d . . .
P1 P 0.53641(11) 0.24218(7) -0.06890(7) 0.0200(3) Uani 1 1 d . . .
P2 P 0.78865(11) 0.35302(7) 0.34168(7) 0.0211(3) Uani 1 1 d . . .
S1 S 0.68460(10) 0.33471(7) 0.01392(7) 0.0236(3) Uani 1 1 d . . .
S2 S 0.52327(10) 0.11894(7) -0.01859(7) 0.0224(2) Uani 1 1 d . . .
S3 S 0.86235(10) 0.32961(7) 0.22379(7) 0.0222(2) Uani 1 1 d . . .
S4 S 0.73608(12) 0.24094(7) 0.39933(7) 0.0289(3) Uani 1 1 d . . .
Ni1 Ni 0.68673(5) 0.21890(3) 0.11534(3) 0.01932(15) Uani 1 1 d . . .
C1S C 0.1614(6) 0.9643(6) 0.4231(4) 0.102(3) Uani 1 1 d . . .
H1S1 H 0.2658 0.9922 0.4255 0.154 Uiso 1 1 calc R . .
H1S2 H 0.1591 0.9152 0.4632 0.154 Uiso 1 1 calc R . .
H1S3 H 0.0986 1.0136 0.4414 0.154 Uiso 1 1 calc R . .
O1S O 0.1080(4) 0.9258(3) 0.3405(3) 0.0618(12) Uani 1 1 d . . .
H1O1 H 0.024(5) 0.913(4) 0.339(4) 0.06(2) Uiso 1 1 d . . .

loop_
_atom_site_aniso_label
_atom_site_aniso_U_11
_atom_site_aniso_U_22
_atom_site_aniso_U_33
_atom_site_aniso_U_23
_atom_site_aniso_U_13
_atom_site_aniso_U_12
C1 0.023(2) 0.021(2) 0.015(2) 0.0064(18) 0.0038(17) 0.0001(17)
C2 0.025(2) 0.019(2) 0.026(3) 0.0048(19) 0.0056(18) 0.0072(17)
C3 0.027(2) 0.021(2) 0.026(3) -0.0021(19) -0.0008(18) 0.0012(18)
C4 0.022(2) 0.024(2) 0.019(2) 0.0067(19) 0.0053(17) 0.0044(18)
C5 0.027(2) 0.016(2) 0.026(3) 0.0018(19) 0.0074(19) 0.0029(18)
C6 0.024(2) 0.023(2) 0.024(3) 0.0031(19) 0.0027(18) -0.0005(17)
C7 0.027(2) 0.026(3) 0.036(3) 0.007(2) 0.0075(19) 0.0095(18)
C8 0.022(2) 0.037(3) 0.020(2) 0.001(2) 0.0070(18) 0.0060(18)
C11 0.024(2) 0.022(2) 0.020(2) 0.0003(19) 0.0036(18) 0.0025(17)
C12 0.037(3) 0.042(3) 0.033(3) 0.014(2) 0.016(2) 0.009(2)
C13 0.043(3) 0.036(3) 0.046(3) 0.021(2) 0.021(2) 0.018(2)
C14 0.027(2) 0.027(3) 0.029(3) -0.001(2) 0.0030(19) 0.0096(19)
C15 0.020(2) 0.041(3) 0.028(3) 0.003(2) 0.0108(19) 0.000(2)
C16 0.024(2) 0.036(3) 0.021(3) 0.007(2) 0.0066(18) 0.0032(19)
C17 0.041(3) 0.060(3) 0.032(3) 0.008(3) 0.011(2) 0.026(2)
C18 0.030(2) 0.034(3) 0.031(3) 0.001(2) -0.002(2) 0.004(2)
C21 0.017(2) 0.018(2) 0.014(2) -0.0026(18) -0.0008(16) -0.0021(16)
C22 0.023(2) 0.021(2) 0.017(2) -0.0009(18) 0.0022(17) -0.0014(17)
C23 0.025(2) 0.010(2) 0.018(2) -0.0010(17) 0.0015(17) 0.0014(16)
C24 0.0137(19) 0.020(2) 0.017(2) -0.0008(18) 0.0038(16) -0.0001(16)
C25 0.021(2) 0.021(2) 0.025(3) 0.0039(19) 0.0027(18) 0.0036(17)
C26 0.020(2) 0.024(2) 0.021(2) -0.0018(19) -0.0001(17) 0.0039(17)
C27 0.019(2) 0.028(2) 0.018(2) -0.0032(19) 0.0056(17) -0.0044(17)
C28 0.026(2) 0.022(2) 0.015(2) 0.0010(18) 0.0034(17) -0.0015(17)
C29 0.016(2) 0.022(2) 0.016(2) -0.0026(18) -0.0001(16) 0.0018(16)
C30 0.019(2) 0.030(2) 0.022(2) 0.0029(19) 0.0023(17) 0.0042(18)
C31 0.019(2) 0.029(3) 0.029(3) -0.002(2) 0.0059(18) 0.0016(18)
C32 0.023(2) 0.023(2) 0.035(3) -0.009(2) 0.0015(19) 0.0067(18)
C33 0.025(2) 0.024(2) 0.021(2) 0.0003(19) 0.0020(18) 0.0030(18)
C34 0.034(2) 0.018(2) 0.017(2) 0.0023(18) 0.0036(18) 0.0001(18)
C35 0.031(2) 0.037(3) 0.030(3) 0.012(2) 0.008(2) 0.000(2)
C36 0.049(3) 0.042(3) 0.045(3) 0.026(3) 0.017(2) 0.001(2)
C37 0.055(3) 0.048(3) 0.049(4) 0.033(3) 0.018(3) 0.011(3)
C38 0.051(3) 0.054(3) 0.065(4) 0.039(3) 0.022(3) 0.028(3)
N1 0.0181(16) 0.0142(17) 0.020(2) 0.0025(14) 0.0038(14) 0.0045(13)
N2 0.0233(18) 0.0191(19) 0.019(2) 0.0026(15) 0.0027(14) 0.0008(14)
N3 0.0204(17) 0.0189(19) 0.0193(19) -0.0006(15) 0.0059(14) 0.0013(14)
N4 0.0206(17) 0.0170(18) 0.019(2) 0.0045(15) 0.0036(14) 0.0034(13)
N5 0.0166(16) 0.0209(19) 0.021(2) 0.0039(16) 0.0011(14) 0.0046(14)
N6 0.038(2) 0.034(2) 0.043(3) 0.024(2) 0.0157(18) 0.0159(17)
O1 0.0249(14) 0.0293(16) 0.0200(16) 0.0049(13) 0.0075(12) 0.0089(12)
O2 0.0247(15) 0.0273(17) 0.0333(19) 0.0004(14) 0.0000(13) 0.0083(12)
O3 0.0261(15) 0.0261(16) 0.0243(17) 0.0012(13) 0.0008(12) 0.0036(12)
O4 0.0363(17) 0.0366(19) 0.038(2) 0.0061(15) 0.0114(14) 0.0167(14)
P1 0.0214(5) 0.0193(6) 0.0205(6) 0.0055(5) 0.0043(4) 0.0027(4)
P2 0.0232(5) 0.0207(6) 0.0190(6) 0.0020(5) 0.0032(4) 0.0007(4)
S1 0.0250(5) 0.0211(6) 0.0238(6) 0.0054(5) 0.0000(4) -0.0015(4)
S2 0.0240(5) 0.0176(6) 0.0256(6) 0.0043(5) 0.0028(4) 0.0022(4)
S3 0.0206(5) 0.0257(6) 0.0208(6) 0.0017(5) 0.0055(4) 0.0023(4)
S4 0.0406(6) 0.0240(6) 0.0224(7) 0.0041(5) 0.0070(5) -0.0002(5)
Ni1 0.0193(3) 0.0200(3) 0.0202(3) 0.0046(2) 0.0051(2) 0.0042(2)
C1S 0.053(4) 0.180(8) 0.063(5) -0.037(5) 0.022(3) -0.012(4)
O1S 0.040(2) 0.110(4) 0.038(3) 0.013(2) 0.0098(19) 0.012(2)

loop_
_atom_type_symbol
_atom_type_description
_atom_type_scat_dispersion_real
_atom_type_scat_dispersion_imag
_atom_type_scat_source
C C 0.0033 0.0016 'International Tables Vol C Tables 4.2.6.8 and 6.1.1.4'
H H 0.0000 0.0000 'International Tables Vol C Tables 4.2.6.8 and 6.1.1.4'
N N 0.0061 0.0033 'International Tables Vol C Tables 4.2.6.8 and 6.1.1.4'
O O 0.0106 0.0060 'International Tables Vol C Tables 4.2.6.8 and 6.1.1.4'
P P 0.1023 0.0942 'International Tables Vol C Tables 4.2.6.8 and 6.1.1.4'
S S 0.1246 0.1234 'International Tables Vol C Tables 4.2.6.8 and 6.1.1.4'
Ni Ni 0.3393 1.1124 'International Tables Vol C Tables 4.2.6.8 and 6.1.1.4'

loop_
_geom_angle_atom_site_label_1
_geom_angle_atom_site_label_2
_geom_angle_atom_site_label_3
_geom_angle
_geom_angle_site_symmetry_1
_geom_angle_site_symmetry_3
_geom_angle_publ_flag
C6 C1 C2 118.7(3) . . ?
C6 C1 P1 123.6(3) . . ?
C2 C1 P1 117.6(3) . . ?
C3 C2 C1 120.7(4) . . ?
C3 C2 H2 119.6 . . ?
C1 C2 H2 119.6 . . ?
C2 C3 C4 120.3(4) . . ?
C2 C3 H3 119.9 . . ?
C4 C3 H3 119.9 . . ?
O2 C4 C5 124.1(3) . . ?
O2 C4 C3 115.8(3) . . ?
C5 C4 C3 120.2(3) . . ?
C4 C5 C6 119.2(4) . . ?
C4 C5 H5 120.4 . . ?
C6 C5 H5 120.4 . . ?
C1 C6 C5 120.9(4) . . ?
C1 C6 H6 119.6 . . ?
C5 C6 H6 119.6 . . ?
O2 C7 H7A 109.5 . . ?
O2 C7 H7B 109.5 . . ?
H7A C7 H7B 109.5 . . ?
O2 C7 H7C 109.5 . . ?
H7A C7 H7C 109.5 . . ?
H7B C7 H7C 109.5 . . ?
O1 C8 H8A 109.5 . . ?
O1 C8 H8B 109.5 . . ?
H8A C8 H8B 109.5 . . ?
O1 C8 H8C 109.5 . . ?
H8A C8 H8C 109.5 . . ?
H8B C8 H8C 109.5 . . ?
C16 C11 C12 118.2(4) . . ?
C16 C11 P2 121.3(3) . . ?
C12 C11 P2 120.4(3) . . ?
C13 C12 C11 121.0(4) . . ?
C13 C12 H12 119.5 . . ?
C11 C12 H12 119.5 . . ?
C12 C13 C14 119.2(4) . . ?
C12 C13 H13 120.4 . . ?
C14 C13 H13 120.4 . . ?
O4 C14 C15 125.1(3) . . ?
O4 C14 C13 114.8(4) . . ?
C15 C14 C13 120.2(4) . . ?
C16 C15 C14 119.8(4) . . ?
C16 C15 H15 120.1 . . ?
C14 C15 H15 120.1 . . ?
C15 C16 C11 121.7(4) . . ?
C15 C16 H16 119.2 . . ?
C11 C16 H16 119.2 . . ?
O4 C17 H17A 109.5 . . ?
O4 C17 H17B 109.5 . . ?
H17A C17 H17B 109.5 . . ?
O4 C17 H17C 109.5 . . ?
H17A C17 H17C 109.5 . . ?
H17B C17 H17C 109.5 . . ?
O3 C18 H18A 109.5 . . ?
O3 C18 H18B 109.5 . . ?
H18A C18 H18B 109.5 . . ?
O3 C18 H18C 109.5 . . ?
H18A C18 H18C 109.5 . . ?
H18B C18 H18C 109.5 . . ?
N2 C21 N1 123.8(3) . . ?
N2 C21 C29 122.7(3) . . ?
N1 C21 C29 113.5(3) . . ?
N2 C22 N3 124.9(3) . . ?
N2 C22 C34 117.8(3) . . ?
N3 C22 C34 117.2(3) . . ?
N1 C23 N3 124.0(3) . . ?
N1 C23 C24 114.0(3) . . ?
N3 C23 C24 121.9(3) . . ?
N4 C24 C25 123.8(3) . . ?
N4 C24 C23 114.1(3) . . ?
C25 C24 C23 122.1(3) . . ?
C24 C25 C26 117.5(4) . . ?
C24 C25 H25 121.3 . . ?
C26 C25 H25 121.3 . . ?
C27 C26 C25 119.3(3) . . ?
C27 C26 H26 120.3 . . ?
C25 C26 H26 120.3 . . ?
C26 C27 C28 119.1(3) . . ?
C26 C27 H27 120.5 . . ?
C28 C27 H27 120.5 . . ?
N4 C28 C27 123.5(4) . . ?
N4 C28 H28 118.3 . . ?
C27 C28 H28 118.3 . . ?
N5 C29 C30 122.9(3) . . ?
N5 C29 C21 114.3(3) . . ?
C30 C29 C21 122.8(3) . . ?
C31 C30 C29 118.8(4) . . ?
C31 C30 H30 120.6 . . ?
C29 C30 H30 120.6 . . ?
C32 C31 C30 118.9(4) . . ?
C32 C31 H31 120.6 . . ?
C30 C31 H31 120.6 . . ?
C31 C32 C33 119.5(4) . . ?
C31 C32 H32 120.3 . . ?
C33 C32 H32 120.3 . . ?
N5 C33 C32 122.3(4) . . ?
N5 C33 H33 118.8 . . ?
C32 C33 H33 118.8 . . ?
N6 C34 C35 123.2(4) . . ?
N6 C34 C22 115.9(3) . . ?
C35 C34 C22 120.9(4) . . ?
C36 C35 C34 118.9(4) . . ?
C36 C35 H35 120.6 . . ?
C34 C35 H35 120.6 . . ?
C37 C36 C35 118.6(4) . . ?
C37 C36 H36 120.7 . . ?
C35 C36 H36 120.7 . . ?
C36 C37 C38 118.7(4) . . ?
C36 C37 H37 120.7 . . ?
C38 C37 H37 120.7 . . ?
N6 C38 C37 123.8(4) . . ?
N6 C38 H38 118.1 . . ?
C37 C38 H38 118.1 . . ?
C23 N1 C21 117.1(3) . . ?
C23 N1 Ni1 121.4(2) . . ?
C21 N1 Ni1 121.2(2) . . ?
C21 N2 C22 115.1(3) . . ?
C23 N3 C22 114.7(3) . . ?
C28 N4 C24 116.9(3) . . ?
C28 N4 Ni1 129.6(3) . . ?
C24 N4 Ni1 113.2(2) . . ?
C33 N5 C29 117.6(3) . . ?
C33 N5 Ni1 128.2(3) . . ?
C29 N5 Ni1 114.2(2) . . ?
C38 N6 C34 116.9(3) . . ?
C8 O1 P1 121.1(2) . . ?
C4 O2 C7 118.8(3) . . ?
C18 O3 P2 118.4(2) . . ?
C14 O4 C17 118.0(3) . . ?
O1 P1 C1 97.77(16) . . ?
O1 P1 S2 111.41(11) . . ?
C1 P1 S2 113.36(12) . . ?
O1 P1 S1 113.73(11) . . ?
C1 P1 S1 111.74(13) . . ?
S2 P1 S1 108.63(7) . . ?
O3 P2 C11 97.34(16) . . ?
O3 P2 S4 110.70(11) . . ?
C11 P2 S4 113.52(13) . . ?
O3 P2 S3 106.61(10) . . ?
C11 P2 S3 110.19(14) . . ?
S4 P2 S3 116.58(7) . . ?
P1 S1 Ni1 86.69(5) . . ?
P1 S2 Ni1 81.95(5) . . ?
P2 S3 Ni1 113.04(5) . . ?
N1 Ni1 N5 76.76(12) . . ?
N1 Ni1 N4 76.81(11) . . ?
N5 Ni1 N4 153.57(12) . . ?
N1 Ni1 S1 174.24(9) . . ?
N5 Ni1 S1 104.02(9) . . ?
N4 Ni1 S1 102.35(9) . . ?
N1 Ni1 S3 96.38(9) . . ?
N5 Ni1 S3 97.00(9) . . ?
N4 Ni1 S3 85.16(9) . . ?
S1 Ni1 S3 89.20(4) . . ?
N1 Ni1 S2 92.54(9) . . ?
N5 Ni1 S2 89.68(9) . . ?
N4 Ni1 S2 92.25(9) . . ?
S1 Ni1 S2 81.78(4) . . ?
S3 Ni1 S2 169.88(4) . . ?
O1S C1S H1S1 109.5 . . ?
O1S C1S H1S2 109.5 . . ?
H1S1 C1S H1S2 109.5 . . ?
O1S C1S H1S3 109.5 . . ?
H1S1 C1S H1S3 109.5 . . ?
H1S2 C1S H1S3 109.5 . . ?
C1S O1S H1O1 107(4) . . ?

loop_
_geom_bond_atom_site_label_1
_geom_bond_atom_site_label_2
_geom_bond_distance
_geom_bond_site_symmetry_2
_geom_bond_publ_flag
C1 C6 1.379(5) . ?
C1 C2 1.404(5) . ?
C1 P1 1.795(4) . ?
C2 C3 1.363(5) . ?
C2 H2 0.9500 . ?
C3 C4 1.387(5) . ?
C3 H3 0.9500 . ?
C4 O2 1.357(4) . ?
C4 C5 1.385(5) . ?
C5 C6 1.396(5) . ?
C5 H5 0.9500 . ?
C6 H6 0.9500 . ?
C7 O2 1.424(4) . ?
C7 H7A 0.9800 . ?
C7 H7B 0.9800 . ?
C7 H7C 0.9800 . ?
C8 O1 1.441(4) . ?
C8 H8A 0.9800 . ?
C8 H8B 0.9800 . ?
C8 H8C 0.9800 . ?
C11 C16 1.379(5) . ?
C11 C12 1.394(5) . ?
C11 P2 1.801(4) . ?
C12 C13 1.387(6) . ?
C12 H12 0.9500 . ?
C13 C14 1.392(5) . ?
C13 H13 0.9500 . ?
C14 O4 1.366(5) . ?
C14 C15 1.377(6) . ?
C15 C16 1.376(5) . ?
C15 H15 0.9500 . ?
C16 H16 0.9500 . ?
C17 O4 1.429(4) . ?
C17 H17A 0.9800 . ?
C17 H17B 0.9800 . ?
C17 H17C 0.9800 . ?
C18 O3 1.419(4) . ?
C18 H18A 0.9800 . ?
C18 H18B 0.9800 . ?
C18 H18C 0.9800 . ?
C21 N2 1.320(5) . ?
C21 N1 1.339(4) . ?
C21 C29 1.464(5) . ?
C22 N2 1.339(4) . ?
C22 N3 1.356(4) . ?
C22 C34 1.483(5) . ?
C23 N1 1.322(4) . ?
C23 N3 1.327(5) . ?
C23 C24 1.484(5) . ?
C24 N4 1.348(5) . ?
C24 C25 1.385(5) . ?
C25 C26 1.392(5) . ?
C25 H25 0.9500 . ?
C26 C27 1.369(5) . ?
C26 H26 0.9500 . ?
C27 C28 1.379(5) . ?
C27 H27 0.9500 . ?
C28 N4 1.329(4) . ?
C28 H28 0.9500 . ?
C29 N5 1.346(5) . ?
C29 C30 1.388(5) . ?
C30 C31 1.376(5) . ?
C30 H30 0.9500 . ?
C31 C32 1.374(5) . ?
C31 H31 0.9500 . ?
C32 C33 1.389(5) . ?
C32 H32 0.9500 . ?
C33 N5 1.341(5) . ?
C33 H33 0.9500 . ?
C34 N6 1.329(5) . ?
C34 C35 1.380(5) . ?
C35 C36 1.373(6) . ?
C35 H35 0.9500 . ?
C36 C37 1.364(6) . ?
C36 H36 0.9500 . ?
C37 C38 1.379(6) . ?
C37 H37 0.9500 . ?
C38 N6 1.323(5) . ?
C38 H38 0.9500 . ?
N1 Ni1 1.965(3) . ?
N4 Ni1 2.170(3) . ?
N5 Ni1 2.141(3) . ?
O1 P1 1.588(3) . ?
O3 P2 1.622(3) . ?
P1 S2 1.9939(15) . ?
P1 S1 2.0017(15) . ?
P2 S4 1.9597(15) . ?
P2 S3 2.0094(15) . ?
S1 Ni1 2.3842(13) . ?
S2 Ni1 2.5691(14) . ?
S3 Ni1 2.4586(14) . ?
C1S O1S 1.333(7) . ?
C1S H1S1 0.9800 . ?
C1S H1S2 0.9800 . ?
C1S H1S3 0.9800 . ?
O1S H1O1 0.76(5) . ?
